data_7116334
loop_
_publ_author_name
'Raymond C. F. Jones'
'Alexander Chatterley'
'Romain Marty'
'W. Martin Owton'
'Mark R. J. Elsegood'

_publ_section_title
;
 Isoxazole to oxazole: a mild and unexpected transformation
;
_journal_name_full Chem.Commun.
_journal_page_first 1112
_journal_paper_doi 10.1039/C4cc07999J
_journal_volume 51
_journal_year 2015
_chemical_absolute_configuration unk
_chemical_formula_moiety 'C15 H15 N O3'
_chemical_formula_sum 'C15 H15 N O3'
_chemical_formula_weight 257.28
_space_group_crystal_system orthorhombic
_space_group_IT_number 33
_space_group_name_Hall 'P 2c -2n'
_space_group_name_H-M_alt 'P n a 21'
_symmetry_space_group_name_Hall 'P 2c -2n'
_symmetry_space_group_name_H-M 'P n a 21'
_atom_sites_solution_hydrogens difmap
_atom_sites_solution_primary direct
_atom_sites_solution_secondary 'all non-H found by direct methods'
_audit_creation_method SHELXL-2012
_audit_update_record
;
2013-09-24 deposited with the CCDC.
2014-12-02 downloaded from the CCDC.
;
_cell_angle_alpha 90
_cell_angle_beta 90
_cell_angle_gamma 90
_cell_formula_units_Z 8
_cell_length_a 12.930(2)
_cell_length_b 9.3159(15)
_cell_length_c 21.663(4)
_cell_measurement_reflns_used 6477
_cell_measurement_temperature 150(2)
_cell_measurement_theta_max 26.57
_cell_measurement_theta_min 2.38
_cell_volume 2609.4(8)
_computing_cell_refinement 'Bruker SAINT'
_computing_data_collection 'Bruker APEX 2'
_computing_data_reduction 'Bruker SAINT'
_computing_molecular_graphics 'Bruker SHELXTL'
_computing_publication_material 'Bruker SHELXTL'
_computing_structure_refinement 'SHELXL-2012 (Sheldrick, 2012)'
_computing_structure_solution 'SHELXS-97 (Sheldrick, 2008)'
_diffrn_ambient_temperature 150(2)
_diffrn_measured_fraction_theta_full 1.000
_diffrn_measured_fraction_theta_max 0.996
_diffrn_measurement_device_type 'Bruker APEX 2 CCD diffractometer'
_diffrn_measurement_method '\w rotation with narrow frames'
_diffrn_radiation_type MoK\a
_diffrn_radiation_wavelength 0.71073
_diffrn_reflns_av_R_equivalents 0.0340
_diffrn_reflns_av_unetI/netI 0.0310
_diffrn_reflns_Laue_measured_fraction_full 1.000
_diffrn_reflns_Laue_measured_fraction_max 0.996
_diffrn_reflns_limit_h_max 17
_diffrn_reflns_limit_h_min -17
_diffrn_reflns_limit_k_max 12
_diffrn_reflns_limit_k_min -12
_diffrn_reflns_limit_l_max 28
_diffrn_reflns_limit_l_min -28
_diffrn_reflns_number 25390
_diffrn_reflns_point_group_measured_fraction_full 1.000
_diffrn_reflns_point_group_measured_fraction_max 0.993
_diffrn_reflns_theta_full 25.242
_diffrn_reflns_theta_max 28.371
_diffrn_reflns_theta_min 1.880
_diffrn_source 'fine-focus sealed tube'
_diffrn_standards_decay_% 0
_diffrn_standards_number 0
_exptl_absorpt_coefficient_mu 0.092
_exptl_absorpt_correction_T_max 0.995
_exptl_absorpt_correction_T_min 0.924
_exptl_absorpt_correction_type multi-scan
_exptl_absorpt_process_details 'SADABS v20012/1, Sheldrick, G.M., (2012)'
_exptl_crystal_colour colourless
_exptl_crystal_density_diffrn 1.310
_exptl_crystal_description plate
_exptl_crystal_F_000 1088
_exptl_crystal_size_max 0.880
_exptl_crystal_size_mid 0.400
_exptl_crystal_size_min 0.060
_refine_diff_density_max 0.247
_refine_diff_density_min -0.162
_refine_diff_density_rms 0.034
_refine_ls_abs_structure_details
; 
 Flack x determined using 2399 quotients [(I+)-(I-)]/[(I+)+(I-)] 
 (Parsons and Flack (2004), Acta Cryst. A60, s61). 
;
_refine_ls_abs_structure_Flack 0.2(4)
_refine_ls_extinction_coef 0.0018(5)
_refine_ls_extinction_expression Fc^*^=kFc[1+0.001xFc^2^\l^3^/sin(2\q)]^-1/4^
_refine_ls_extinction_method SHELXL
_refine_ls_goodness_of_fit_ref 1.025
_refine_ls_hydrogen_treatment refall
_refine_ls_matrix_type full
_refine_ls_number_parameters 464
_refine_ls_number_reflns 6484
_refine_ls_number_restraints 1
_refine_ls_restrained_S_all 1.025
_refine_ls_R_factor_all 0.0457
_refine_ls_R_factor_gt 0.0354
_refine_ls_shift/su_max 0.000
_refine_ls_shift/su_mean 0.000
_refine_ls_structure_factor_coef Fsqd
_refine_ls_weighting_details
; 
 w=1/[\s^2^(Fo^2^)+(0.0467P)^2^+0.2254P] 
 where P=(Fo^2^+2Fc^2^)/3 
;
_refine_ls_weighting_scheme calc
_refine_ls_wR_factor_gt 0.0828
_refine_ls_wR_factor_ref 0.0882
_reflns_Friedel_coverage 0.945
_reflns_Friedel_fraction_full 1.000
_reflns_Friedel_fraction_max 0.991
_reflns_number_gt 5459
_reflns_number_total 6484
_reflns_threshold_expression 'I > 2\s(I)'
_cod_data_source_file c4cc07999j2.cif
_cod_data_source_block 6b
_cod_depositor_comments
;
The following automatic conversions were performed:

data name '_iucr_refine_instruction_details' was replaced with
'_iucr_refine_instructions_details' as specified in the replacement
file 'data/replacement-values/replacement_tags.lst'.

Automatic conversion script
Id: cif_correct_tags 9268 2022-04-12 08:56:07Z antanas 
;
_cod_database_code 7116334
_shelx_space_group_comment
; 
The symmetry employed for this shelxl refinement is uniquely defined 
by the following loop, which should always be used as a source of 
symmetry information in preference to the above space-group names. 
They are only intended as comments. 
;
_shelx_estimated_absorpt_t_min 0.924
_shelx_estimated_absorpt_t_max 0.995
_shelxl_version_number 2012-9

loop_
_space_group_symop_operation_xyz
'x, y, z'
'-x, -y, z+1/2'
'x+1/2, -y+1/2, z'
'-x+1/2, y+1/2, z+1/2'

loop_
_atom_site_label
_atom_site_type_symbol
_atom_site_fract_x
_atom_site_fract_y
_atom_site_fract_z
_atom_site_U_iso_or_equiv
_atom_site_adp_type
_atom_site_occupancy
_atom_site_site_symmetry_order
_atom_site_calc_flag
N1 N 0.25042(14) 0.5775(2) 0.31200(9) 0.0240(4) Uani 1 1 d
C1 C 0.31869(16) 0.6792(2) 0.30528(11) 0.0220(4) Uani 1 1 d
O1 O 0.33046(11) 0.72508(17) 0.24541(8) 0.0223(3) Uani 1 1 d
C2 C 0.26059(17) 0.6458(2) 0.21303(11) 0.0225(5) Uani 1 1 d
C3 C 0.21266(17) 0.5562(2) 0.25242(11) 0.0227(4) Uani 1 1 d
C4 C 0.12971(17) 0.4603(2) 0.23212(12) 0.0249(5) Uani 1 1 d
C5 C 0.1108(2) 0.4653(3) 0.16294(12) 0.0294(5) Uani 1 1 d
H5A H 0.156(2) 0.392(3) 0.1421(13) 0.030(7) Uiso 1 1 d
H5B H 0.039(2) 0.433(3) 0.1538(15) 0.041(8) Uiso 1 1 d
C6 C 0.13039(18) 0.6120(3) 0.13172(11) 0.0263(5) Uani 1 1 d
C7 C 0.24231(18) 0.6633(3) 0.14594(11) 0.0253(5) Uani 1 1 d
H7A H 0.295(2) 0.603(3) 0.1211(14) 0.034(7) Uiso 1 1 d
H7B H 0.247(2) 0.767(3) 0.1348(13) 0.030(7) Uiso 1 1 d
C8 C 0.1177(2) 0.5949(4) 0.06175(13) 0.0376(6) Uani 1 1 d
H8A H 0.134(3) 0.684(4) 0.0392(16) 0.054(10) Uiso 1 1 d
H8B H 0.163(2) 0.516(3) 0.0468(12) 0.031(7) Uiso 1 1 d
H8C H 0.046(2) 0.573(3) 0.0522(13) 0.034(7) Uiso 1 1 d
C9 C 0.0514(2) 0.7225(3) 0.15476(13) 0.0316(5) Uani 1 1 d
H9A H 0.061(2) 0.745(3) 0.2002(14) 0.030(7) Uiso 1 1 d
H9B H 0.059(2) 0.810(4) 0.1296(15) 0.039(8) Uiso 1 1 d
H9C H -0.020(2) 0.685(3) 0.1475(15) 0.042(8) Uiso 1 1 d
C10 C 0.37876(17) 0.7474(2) 0.35349(12) 0.0234(5) Uani 1 1 d
C11 C 0.36281(18) 0.7082(3) 0.41531(12) 0.0271(5) Uani 1 1 d
O3 O 0.29198(15) 0.6065(2) 0.43206(9) 0.0363(4) Uani 1 1 d
H3 H 0.263(3) 0.575(5) 0.395(2) 0.081(14) Uiso 1 1 d
O2 O 0.08210(13) 0.38227(19) 0.26697(9) 0.0339(4) Uani 1 1 d
C12 C 0.4212(2) 0.7730(3) 0.46145(14) 0.0337(6) Uani 1 1 d
H12 H 0.411(2) 0.746(3) 0.5028(18) 0.039(9) Uiso 1 1 d
C13 C 0.4945(2) 0.8758(3) 0.44639(13) 0.0340(6) Uani 1 1 d
H13 H 0.537(2) 0.916(3) 0.4802(14) 0.035(8) Uiso 1 1 d
C14 C 0.50956(19) 0.9170(3) 0.38555(13) 0.0311(5) Uani 1 1 d
H14 H 0.561(2) 0.987(3) 0.3772(12) 0.031(7) Uiso 1 1 d
C15 C 0.45163(18) 0.8537(3) 0.33944(12) 0.0273(5) Uani 1 1 d
H15 H 0.463(2) 0.882(3) 0.2950(14) 0.028(7) Uiso 1 1 d
N2 N 0.48457(14) 0.4198(2) 0.23943(8) 0.0226(4) Uani 1 1 d
C16 C 0.41519(16) 0.3203(2) 0.24491(11) 0.0214(4) Uani 1 1 d
O4 O 0.39970(11) 0.27372(17) 0.30442(8) 0.0219(3) Uani 1 1 d
C17 C 0.46955(16) 0.3509(2) 0.33827(11) 0.0219(5) Uani 1 1 d
C18 C 0.52108(16) 0.4398(2) 0.29962(10) 0.0213(4) Uani 1 1 d
C19 C 0.60382(18) 0.5331(2) 0.32139(11) 0.0240(5) Uani 1 1 d
O5 O 0.65580(13) 0.60786(18) 0.28721(8) 0.0324(4) Uani 1 1 d
C20 C 0.6177(2) 0.5307(3) 0.39102(12) 0.0272(5) Uani 1 1 d
H20A H 0.569(2) 0.608(3) 0.4073(13) 0.025(7) Uiso 1 1 d
H20B H 0.689(2) 0.561(3) 0.3990(14) 0.036(8) Uiso 1 1 d
C21 C 0.59347(18) 0.3867(3) 0.42331(11) 0.0270(5) Uani 1 1 d
C22 C 0.48378(19) 0.3330(3) 0.40542(11) 0.0264(5) Uani 1 1 d
H22A H 0.4749(18) 0.232(3) 0.4170(12) 0.019(6) Uiso 1 1 d
H22B H 0.428(2) 0.388(3) 0.4279(15) 0.038(7) Uiso 1 1 d
C23 C 0.6746(2) 0.2752(3) 0.40589(14) 0.0336(6) Uani 1 1 d
H23A H 0.673(2) 0.251(3) 0.3612(15) 0.030(7) Uiso 1 1 d
H23B H 0.668(2) 0.181(3) 0.4289(14) 0.039(8) Uiso 1 1 d
H23C H 0.744(3) 0.312(3) 0.4143(15) 0.049(9) Uiso 1 1 d
C24 C 0.5954(2) 0.4107(4) 0.49334(13) 0.0397(6) Uani 1 1 d
H24A H 0.582(3) 0.314(4) 0.5157(17) 0.054(10) Uiso 1 1 d
H24B H 0.539(3) 0.483(4) 0.5043(16) 0.066(11) Uiso 1 1 d
H24C H 0.667(3) 0.443(4) 0.5052(16) 0.055(9) Uiso 1 1 d
C25 C 0.35796(17) 0.2520(2) 0.19534(12) 0.0218(5) Uani 1 1 d
C26 C 0.37963(18) 0.2915(3) 0.13356(11) 0.0278(5) Uani 1 1 d
O6 O 0.45127(15) 0.3924(2) 0.11938(9) 0.0378(5) Uani 1 1 d
H6 H 0.477(2) 0.422(3) 0.1565(18) 0.046(9) Uiso 1 1 d
C27 C 0.3267(2) 0.2237(3) 0.08570(13) 0.0333(6) Uani 1 1 d
H27 H 0.339(2) 0.250(3) 0.0421(18) 0.044(9) Uiso 1 1 d
C28 C 0.2541(2) 0.1193(3) 0.09846(13) 0.0355(6) Uani 1 1 d
H28 H 0.217(2) 0.072(3) 0.0645(15) 0.043(8) Uiso 1 1 d
C29 C 0.2324(2) 0.0801(3) 0.15889(13) 0.0329(6) Uani 1 1 d
H29 H 0.184(2) 0.011(4) 0.1675(14) 0.043(9) Uiso 1 1 d
C30 C 0.28404(18) 0.1456(3) 0.20701(12) 0.0272(5) Uani 1 1 d
H30 H 0.271(2) 0.117(3) 0.2491(15) 0.032(7) Uiso 1 1 d

loop_
_atom_site_aniso_label
_atom_site_aniso_U_11
_atom_site_aniso_U_22
_atom_site_aniso_U_33
_atom_site_aniso_U_23
_atom_site_aniso_U_13
_atom_site_aniso_U_12
N1 0.0205(9) 0.0225(10) 0.0289(11) 0.0004(8) -0.0014(8) 0.0007(7)
C1 0.0189(10) 0.0223(11) 0.0247(11) 0.0000(9) 0.0018(9) 0.0030(8)
O1 0.0203(7) 0.0228(8) 0.0239(8) -0.0015(7) 0.0003(6) -0.0012(6)
C2 0.0177(10) 0.0198(10) 0.0298(12) -0.0036(9) -0.0016(9) 0.0007(8)
C3 0.0205(10) 0.0187(10) 0.0290(12) -0.0009(9) -0.0005(9) 0.0021(8)
C4 0.0203(10) 0.0186(11) 0.0358(14) -0.0030(9) 0.0017(9) 0.0013(9)
C5 0.0267(12) 0.0260(12) 0.0354(14) -0.0080(10) -0.0006(10) -0.0019(10)
C6 0.0243(11) 0.0291(12) 0.0254(12) -0.0051(10) -0.0027(9) 0.0004(9)
C7 0.0248(11) 0.0267(12) 0.0243(12) -0.0001(10) 0.0017(9) -0.0004(10)
C8 0.0378(15) 0.0465(18) 0.0285(14) -0.0082(12) -0.0055(11) -0.0025(13)
C9 0.0282(12) 0.0312(13) 0.0354(15) -0.0051(12) -0.0050(10) 0.0058(11)
C10 0.0204(10) 0.0225(13) 0.0273(13) -0.0032(9) 0.0008(9) 0.0023(8)
C11 0.0243(11) 0.0286(12) 0.0285(12) -0.0019(11) 0.0035(9) 0.0027(9)
O3 0.0366(10) 0.0439(11) 0.0283(9) 0.0033(8) 0.0025(8) -0.0105(8)
O2 0.0324(9) 0.0266(9) 0.0428(11) 0.0008(8) 0.0034(8) -0.0092(8)
C12 0.0367(13) 0.0400(14) 0.0244(13) -0.0064(12) 0.0003(11) 0.0026(11)
C13 0.0309(13) 0.0357(14) 0.0355(14) -0.0160(11) -0.0009(10) 0.0024(11)
C14 0.0247(12) 0.0288(13) 0.0398(14) -0.0085(11) 0.0014(10) -0.0011(10)
C15 0.0249(11) 0.0270(12) 0.0300(13) -0.0039(10) 0.0006(9) 0.0006(9)
N2 0.0227(9) 0.0209(10) 0.0243(10) 0.0017(8) 0.0000(7) 0.0001(7)
C16 0.0210(10) 0.0203(10) 0.0229(11) 0.0011(9) 0.0002(9) 0.0032(8)
O4 0.0202(7) 0.0234(7) 0.0221(8) -0.0009(7) -0.0003(6) -0.0020(6)
C17 0.0191(10) 0.0213(11) 0.0252(11) -0.0029(9) -0.0005(8) 0.0008(8)
C18 0.0206(10) 0.0205(10) 0.0228(11) -0.0003(9) 0.0001(8) 0.0016(8)
C19 0.0235(11) 0.0171(11) 0.0313(13) -0.0020(9) 0.0007(9) 0.0009(9)
O5 0.0310(9) 0.0288(9) 0.0376(10) 0.0005(8) 0.0020(7) -0.0088(7)
C20 0.0249(12) 0.0259(12) 0.0310(14) -0.0063(10) -0.0029(10) -0.0025(10)
C21 0.0296(12) 0.0268(12) 0.0248(12) -0.0047(9) -0.0028(9) -0.0005(9)
C22 0.0270(12) 0.0289(13) 0.0231(12) -0.0013(10) 0.0011(9) -0.0027(10)
C23 0.0289(13) 0.0334(14) 0.0386(15) -0.0010(12) -0.0078(11) 0.0023(11)
C24 0.0457(16) 0.0487(18) 0.0247(13) -0.0057(12) -0.0059(11) -0.0069(14)
C25 0.0200(10) 0.0221(13) 0.0234(12) 0.0001(8) -0.0023(9) 0.0042(9)
C26 0.0283(12) 0.0278(12) 0.0273(12) 0.0023(11) -0.0015(9) 0.0039(10)
O6 0.0411(10) 0.0479(12) 0.0245(9) 0.0082(8) -0.0015(8) -0.0115(9)
C27 0.0386(13) 0.0365(13) 0.0246(13) -0.0032(11) -0.0038(11) 0.0085(11)
C28 0.0383(13) 0.0328(14) 0.0353(14) -0.0084(11) -0.0127(12) 0.0048(11)
C29 0.0307(13) 0.0271(13) 0.0409(15) -0.0047(11) -0.0073(11) -0.0028(11)
C30 0.0261(12) 0.0262(12) 0.0294(13) -0.0003(9) -0.0009(10) -0.0007(9)

loop_
_atom_type_symbol
_atom_type_description
_atom_type_scat_dispersion_real
_atom_type_scat_dispersion_imag
_atom_type_scat_source
C C 0.0033 0.0016 'International Tables Vol C Tables 4.2.6.8 and 6.1.1.4'
H H 0.0000 0.0000 'International Tables Vol C Tables 4.2.6.8 and 6.1.1.4'
N N 0.0061 0.0033 'International Tables Vol C Tables 4.2.6.8 and 6.1.1.4'
O O 0.0106 0.0060 'International Tables Vol C Tables 4.2.6.8 and 6.1.1.4'

loop_
_geom_angle_atom_site_label_1
_geom_angle_atom_site_label_2
_geom_angle_atom_site_label_3
_geom_angle
C1 N1 C3 103.72(19)
N1 C1 O1 114.0(2)
N1 C1 C10 127.0(2)
O1 C1 C10 119.0(2)
C2 O1 C1 104.11(18)
C3 C2 O1 108.4(2)
C3 C2 C7 128.1(2)
O1 C2 C7 123.4(2)
C2 C3 N1 109.7(2)
C2 C3 C4 121.7(2)
N1 C3 C4 128.4(2)
O2 C4 C3 123.3(2)
O2 C4 C5 123.4(2)
C3 C4 C5 113.3(2)
C4 C5 C6 115.6(2)
C8 C6 C9 108.7(2)
C8 C6 C5 108.9(2)
C9 C6 C5 110.0(2)
C8 C6 C7 109.1(2)
C9 C6 C7 110.5(2)
C5 C6 C7 109.7(2)
C2 C7 C6 108.00(19)
C15 C10 C11 119.4(2)
C15 C10 C1 121.0(2)
C11 C10 C1 119.7(2)
O3 C11 C12 118.3(2)
O3 C11 C10 122.2(2)
C12 C11 C10 119.5(2)
C13 C12 C11 120.1(3)
C12 C13 C14 120.8(2)
C15 C14 C13 119.5(2)
C14 C15 C10 120.6(3)
C16 N2 C18 104.09(19)
N2 C16 O4 114.4(2)
N2 C16 C25 126.8(2)
O4 C16 C25 118.76(19)
C17 O4 C16 103.93(17)
C18 C17 O4 108.4(2)
C18 C17 C22 128.1(2)
O4 C17 C22 123.5(2)
C17 C18 N2 109.20(19)
C17 C18 C19 121.8(2)
N2 C18 C19 129.0(2)
O5 C19 C18 123.3(2)
O5 C19 C20 123.1(2)
C18 C19 C20 113.6(2)
C19 C20 C21 116.0(2)
C23 C21 C24 109.5(2)
C23 C21 C20 109.8(2)
C24 C21 C20 108.5(2)
C23 C21 C22 110.4(2)
C24 C21 C22 108.0(2)
C20 C21 C22 110.6(2)
C17 C22 C21 108.89(19)
C30 C25 C26 119.3(2)
C30 C25 C16 121.7(2)
C26 C25 C16 119.0(2)
O6 C26 C27 118.8(2)
O6 C26 C25 122.0(2)
C27 C26 C25 119.2(2)
C28 C27 C26 120.3(3)
C27 C28 C29 120.8(3)
C30 C29 C28 119.9(3)
C29 C30 C25 120.5(3)

loop_
_geom_bond_atom_site_label_1
_geom_bond_atom_site_label_2
_geom_bond_distance
N1 C1 1.303(3)
N1 C3 1.394(3)
C1 O1 1.374(3)
C1 C10 1.448(3)
O1 C2 1.362(3)
C2 C3 1.345(3)
C2 C7 1.482(3)
C3 C4 1.464(3)
C4 O2 1.215(3)
C4 C5 1.519(4)
C5 C6 1.546(4)
C6 C8 1.533(4)
C6 C9 1.534(3)
C6 C7 1.555(3)
C10 C15 1.401(3)
C10 C11 1.403(4)
C11 O3 1.367(3)
C11 C12 1.391(4)
C12 C13 1.386(4)
C13 C14 1.386(4)
C14 C15 1.381(4)
N2 C16 1.296(3)
N2 C18 1.399(3)
C16 O4 1.375(3)
C16 C25 1.451(3)
O4 C17 1.368(3)
C17 C18 1.353(3)
C17 C22 1.476(3)
C18 C19 1.457(3)
C19 O5 1.219(3)
C19 C20 1.519(3)
C20 C21 1.545(3)
C21 C23 1.524(4)
C21 C24 1.534(3)
C21 C22 1.553(3)
C25 C30 1.400(3)
C25 C26 1.416(4)
C26 O6 1.355(3)
C26 C27 1.393(4)
C27 C28 1.381(4)
C28 C29 1.388(4)
C29 C30 1.381(4)

loop_
_geom_hbond_atom_site_label_D
_geom_hbond_atom_site_label_H
_geom_hbond_atom_site_label_A
_geom_hbond_distance_DH
_geom_hbond_distance_HA
_geom_hbond_distance_DA
_geom_hbond_angle_DHA
O3 H3 N1 0.93(5) 1.81(5) 2.669(3) 153(4)
O6 H6 N2 0.91(4) 1.80(4) 2.648(3) 154(3)

loop_
_geom_torsion_atom_site_label_1
_geom_torsion_atom_site_label_2
_geom_torsion_atom_site_label_3
_geom_torsion_atom_site_label_4
_geom_torsion
C3 N1 C1 O1 -1.2(2)
C3 N1 C1 C10 177.3(2)
N1 C1 O1 C2 1.6(2)
C10 C1 O1 C2 -176.98(18)
C1 O1 C2 C3 -1.3(2)
C1 O1 C2 C7 177.2(2)
O1 C2 C3 N1 0.7(2)
C7 C2 C3 N1 -177.8(2)
O1 C2 C3 C4 177.44(19)
C7 C2 C3 C4 -1.0(4)
C1 N1 C3 C2 0.3(2)
C1 N1 C3 C4 -176.2(2)
C2 C3 C4 O2 -177.0(2)
N1 C3 C4 O2 -0.9(4)
C2 C3 C4 C5 4.4(3)
N1 C3 C4 C5 -179.5(2)
O2 C4 C5 C6 149.0(2)
C3 C4 C5 C6 -32.4(3)
C4 C5 C6 C8 174.8(2)
C4 C5 C6 C9 -66.3(3)
C4 C5 C6 C7 55.4(3)
C3 C2 C7 C6 23.8(3)
O1 C2 C7 C6 -154.5(2)
C8 C6 C7 C2 -166.7(2)
C9 C6 C7 C2 73.9(3)
C5 C6 C7 C2 -47.5(3)
N1 C1 C10 C15 178.5(2)
O1 C1 C10 C15 -3.1(3)
N1 C1 C10 C11 -2.5(3)
O1 C1 C10 C11 175.9(2)
C15 C10 C11 O3 179.2(2)
C1 C10 C11 O3 0.2(3)
C15 C10 C11 C12 -1.5(3)
C1 C10 C11 C12 179.5(2)
O3 C11 C12 C13 179.4(2)
C10 C11 C12 C13 0.1(4)
C11 C12 C13 C14 1.0(4)
C12 C13 C14 C15 -0.7(4)
C13 C14 C15 C10 -0.7(4)
C11 C10 C15 C14 1.8(3)
C1 C10 C15 C14 -179.2(2)
C18 N2 C16 O4 1.6(2)
C18 N2 C16 C25 -175.5(2)
N2 C16 O4 C17 -1.9(2)
C25 C16 O4 C17 175.56(18)
C16 O4 C17 C18 1.2(2)
C16 O4 C17 C22 -177.8(2)
O4 C17 C18 N2 -0.3(2)
C22 C17 C18 N2 178.6(2)
O4 C17 C18 C19 -177.75(19)
C22 C17 C18 C19 1.2(4)
C16 N2 C18 C17 -0.8(2)
C16 N2 C18 C19 176.4(2)
C17 C18 C19 O5 175.4(2)
N2 C18 C19 O5 -1.5(4)
C17 C18 C19 C20 -5.8(3)
N2 C18 C19 C20 177.3(2)
O5 C19 C20 C21 -148.8(2)
C18 C19 C20 C21 32.4(3)
C19 C20 C21 C23 69.0(3)
C19 C20 C21 C24 -171.4(2)
C19 C20 C21 C22 -53.1(3)
C18 C17 C22 C21 -21.6(3)
O4 C17 C22 C21 157.2(2)
C23 C21 C22 C17 -77.4(3)
C24 C21 C22 C17 163.0(2)
C20 C21 C22 C17 44.4(3)
N2 C16 C25 C30 -179.7(2)
O4 C16 C25 C30 3.3(3)
N2 C16 C25 C26 2.1(3)
O4 C16 C25 C26 -175.0(2)
C30 C25 C26 O6 -179.2(2)
C16 C25 C26 O6 -0.9(3)
C30 C25 C26 C27 0.1(3)
C16 C25 C26 C27 178.4(2)
O6 C26 C27 C28 179.3(2)
C25 C26 C27 C28 0.0(4)
C26 C27 C28 C29 0.0(4)
C27 C28 C29 C30 -0.2(4)
C28 C29 C30 C25 0.3(4)
C26 C25 C30 C29 -0.3(3)
C16 C25 C30 C29 -178.5(2)
